data_2218030
loop_
_publ_author_name
'Zhang, Shu-Ming'

_publ_section_title
;
 Diaquadimethanolbis[4-(1<i>H</i>-tetrazol-1-yl)benzoato]zinc(II)
 dihydrate
;
_journal_coeditor_code AT2552
_journal_issue 5
_journal_name_full 'Acta Crystallographica Section E'
_journal_page_first m624
_journal_paper_doi 10.1107/S1600536808008490
_journal_volume 64
_journal_year 2008
_chemical_formula_iupac '[Zn (C8 H5 N4 O2)2 (C H4 O)2 (H2 O)2], 2H2 O'
_chemical_formula_moiety 'C18 H22 N8 O8 Zn, 2(H2 O)'
_chemical_formula_sum 'C18 H26 N8 O10 Zn'
_chemical_formula_weight 579.84
_chemical_name_systematic
;
Diaquadimethanolbis[4-(1H-tetrazol-1-yl)benzoato]zinc(II) dihydrate
;
_space_group_IT_number 14
_symmetry_cell_setting monoclinic
_symmetry_space_group_name_Hall '-P 2ybc'
_symmetry_space_group_name_H-M 'P 1 21/c 1'
_atom_sites_solution_hydrogens geom
_atom_sites_solution_primary direct
_atom_sites_solution_secondary difmap
_audit_creation_method SHELXL-97
_cell_angle_alpha 90.00
_cell_angle_beta 90.24(3)
_cell_angle_gamma 90.00
_cell_formula_units_Z 2
_cell_length_a 13.220(3)
_cell_length_b 7.1551(14)
_cell_length_c 12.636(3)
_cell_measurement_reflns_used 11248
_cell_measurement_temperature 293(2)
_cell_measurement_theta_max 27.6
_cell_measurement_theta_min 3.1
_cell_volume 1195.2(5)
_computing_cell_refinement 'SAINT (Bruker, 1998)'
_computing_data_collection 'SMART (Bruker, 1998)'
_computing_data_reduction 'SAINT (Bruker, 1998)'
_computing_molecular_graphics 'SHELXTL (Sheldrick, 2008)'
_computing_publication_material 'SHELXTL (Sheldrick, 2008)'
_computing_structure_refinement 'SHELXL97 (Sheldrick, 2008)'
_computing_structure_solution 'SHELXS97 (Sheldrick, 2008)'
_diffrn_ambient_temperature 293(2)
_diffrn_measured_fraction_theta_full 0.999
_diffrn_measured_fraction_theta_max 0.999
_diffrn_measurement_device_type 'Bruker P4'
_diffrn_measurement_method \w
_diffrn_radiation_monochromator graphite
_diffrn_radiation_source 'fine-focus sealed tube'
_diffrn_radiation_type MoK\a
_diffrn_radiation_wavelength 0.71073
_diffrn_reflns_av_R_equivalents 0.0451
_diffrn_reflns_av_sigmaI/netI 0.0347
_diffrn_reflns_limit_h_max 17
_diffrn_reflns_limit_h_min -17
_diffrn_reflns_limit_k_max 9
_diffrn_reflns_limit_k_min -9
_diffrn_reflns_limit_l_max 16
_diffrn_reflns_limit_l_min -16
_diffrn_reflns_number 12254
_diffrn_reflns_theta_full 27.48
_diffrn_reflns_theta_max 27.48
_diffrn_reflns_theta_min 3.08
_diffrn_standards_decay_% 0
_diffrn_standards_interval_count 0
_diffrn_standards_interval_time 0
_diffrn_standards_number 0
_exptl_absorpt_coefficient_mu 1.098
_exptl_absorpt_correction_T_max 0.8438
_exptl_absorpt_correction_T_min 0.8102
_exptl_absorpt_correction_type multi-scan
_exptl_absorpt_process_details '(SADABS; Bruker, 1998)'
_exptl_crystal_colour colourless
_exptl_crystal_density_diffrn 1.611
_exptl_crystal_density_method 'not measured'
_exptl_crystal_description block
_exptl_crystal_F_000 600
_exptl_crystal_size_max 0.20
_exptl_crystal_size_mid 0.18
_exptl_crystal_size_min 0.16
_refine_diff_density_max 0.286
_refine_diff_density_min -0.232
_refine_ls_extinction_coef 0.0228(12)
_refine_ls_extinction_expression Fc^*^=kFc[1+0.001xFc^2^\l^3^/sin(2\q)]^-1/4^
_refine_ls_extinction_method 'SHELXL97 (Sheldrick, 2008)'
_refine_ls_goodness_of_fit_ref 1.041
_refine_ls_hydrogen_treatment mixed
_refine_ls_matrix_type full
_refine_ls_number_parameters 188
_refine_ls_number_reflns 2746
_refine_ls_number_restraints 0
_refine_ls_restrained_S_all 1.041
_refine_ls_R_factor_all 0.0400
_refine_ls_R_factor_gt 0.0319
_refine_ls_shift/su_max 0.001
_refine_ls_shift/su_mean 0.000
_refine_ls_structure_factor_coef Fsqd
_refine_ls_weighting_details 'calc w=1/[\s^2^(Fo^2^)+(0.0297P)^2^+0.5826P] where P=(Fo^2^+2Fc^2^)/3'
_refine_ls_weighting_scheme calc
_refine_ls_wR_factor_gt 0.0722
_refine_ls_wR_factor_ref 0.0756
_reflns_number_gt 2359
_reflns_number_total 2746
_reflns_threshold_expression I>2\s(I)
_cod_data_source_file at2552.cif
_cod_data_source_block I
_cod_original_cell_volume 1195.3(4)
_cod_original_sg_symbol_H-M 'P 21/c'
_cod_database_code 2218030
_cod_database_fobs_code 2218030

loop_
_symmetry_equiv_pos_as_xyz
'x, y, z'
'-x, y+1/2, -z+1/2'
'-x, -y, -z'
'x, -y-1/2, z-1/2'

loop_
_atom_site_type_symbol
_atom_site_label
_atom_site_fract_x
_atom_site_fract_y
_atom_site_fract_z
_atom_site_U_iso_or_equiv
_atom_site_adp_type
_atom_site_calc_flag
_atom_site_refinement_flags
_atom_site_occupancy
Zn Zn1 0.5000 0.0000 1.0000 0.02298(11) Uani d S 1
O O1 0.63696(9) 0.0452(2) 0.92928(10) 0.0313(3) Uani d . 1
O O2 0.73211(10) 0.1468(2) 1.06367(10) 0.0399(4) Uani d . 1
C C2 0.97854(12) 0.0991(2) 0.77039(14) 0.0231(4) Uani d . 1
N N4 1.06694(11) 0.0940(2) 0.70586(12) 0.0243(3) Uani d . 1
C C5 0.80990(13) 0.1028(2) 0.89760(14) 0.0228(4) Uani d . 1
N N3 1.06465(12) 0.1453(3) 0.60316(13) 0.0339(4) Uani d . 1
C C4 0.90418(13) 0.1480(3) 0.93867(14) 0.0259(4) Uani d . 1
H H4 0.9104 0.1793 1.0098 0.031 Uiso calc R 1
N N1 1.21854(12) 0.0669(3) 0.64661(14) 0.0342(4) Uani d . 1
C C7 0.88492(14) 0.0580(3) 0.72624(15) 0.0282(4) Uani d . 1
H H7 0.8786 0.0294 0.6547 0.034 Uiso calc R 1
C C3 0.98863(14) 0.1470(3) 0.87560(15) 0.0274(4) Uani d . 1
H H3 1.0516 0.1782 0.9035 0.033 Uiso calc R 1
C C8 0.71954(13) 0.0989(3) 0.96960(14) 0.0256(4) Uani d . 1
C C1 1.16184(14) 0.0462(3) 0.72993(16) 0.0291(4) Uani d . 1
H H1 1.1840 0.0047 0.7958 0.035 Uiso calc R 1
C C6 0.80137(14) 0.0608(3) 0.79125(15) 0.0279(4) Uani d . 1
H H6 0.7380 0.0339 0.7629 0.033 Uiso calc R 1
N N2 1.15560(13) 0.1290(3) 0.56869(14) 0.0375(4) Uani d . 1
O O3 0.54347(11) -0.2616(2) 1.06193(13) 0.0380(4) Uani d . 1
C C9 0.63908(16) -0.3252(3) 1.0949(2) 0.0470(6) Uani d . 1
H H9A 0.6907 -0.2579 1.0578 0.071 Uiso calc R 1
H H9B 0.6451 -0.4563 1.0799 0.071 Uiso calc R 1
H H9C 0.6467 -0.3050 1.1696 0.071 Uiso calc R 1
O O2W 0.43377(14) 0.4734(2) 0.16558(13) 0.0340(3) Uani d . 1
O O1W 0.54904(11) 0.14327(19) 1.13919(10) 0.0289(3) Uani d . 1
H H1WA 0.5471 0.0718 1.1898 0.043 Uiso calc R 1
H H2WA 0.378(2) 0.457(4) 0.156(2) 0.053(9) Uiso d . 1
H H2WB 0.463(2) 0.382(4) 0.156(2) 0.061(10) Uiso d . 1
H H1WB 0.612(2) 0.155(4) 1.121(2) 0.058(8) Uiso d . 1
H H3M 0.5060(19) -0.325(4) 1.088(2) 0.047(8) Uiso d . 1

loop_
_atom_site_aniso_label
_atom_site_aniso_U_11
_atom_site_aniso_U_22
_atom_site_aniso_U_33
_atom_site_aniso_U_12
_atom_site_aniso_U_13
_atom_site_aniso_U_23
Zn1 0.01705(16) 0.02848(18) 0.02340(17) 0.00002(12) -0.00056(11) 0.00133(13)
O1 0.0173(6) 0.0487(9) 0.0279(7) -0.0049(6) 0.0003(5) 0.0000(6)
O2 0.0265(7) 0.0670(11) 0.0261(7) -0.0095(7) 0.0019(6) -0.0061(7)
C2 0.0174(9) 0.0241(9) 0.0279(9) -0.0001(7) 0.0021(7) 0.0030(7)
N4 0.0191(7) 0.0275(8) 0.0261(8) 0.0008(6) -0.0003(6) 0.0027(7)
C5 0.0184(8) 0.0231(9) 0.0270(9) -0.0014(7) 0.0000(7) 0.0016(7)
N3 0.0277(9) 0.0455(10) 0.0284(9) 0.0043(7) 0.0021(7) 0.0072(8)
C4 0.0240(9) 0.0310(10) 0.0227(9) -0.0040(7) -0.0023(7) 0.0004(8)
N1 0.0239(9) 0.0384(9) 0.0403(10) 0.0029(7) 0.0040(7) 0.0031(8)
C7 0.0244(9) 0.0352(10) 0.0249(9) -0.0018(8) -0.0025(8) -0.0039(8)
C3 0.0190(9) 0.0330(10) 0.0301(10) -0.0040(7) -0.0053(7) 0.0009(8)
C8 0.0199(9) 0.0283(10) 0.0287(10) -0.0013(7) -0.0004(7) 0.0038(8)
C1 0.0214(9) 0.0331(11) 0.0328(10) 0.0023(7) -0.0020(8) 0.0010(8)
C6 0.0179(9) 0.0362(10) 0.0294(10) -0.0033(7) -0.0039(7) -0.0030(8)
N2 0.0290(9) 0.0478(11) 0.0358(10) 0.0035(8) 0.0080(7) 0.0093(8)
O3 0.0261(7) 0.0373(9) 0.0505(9) 0.0028(7) -0.0007(7) 0.0194(7)
C9 0.0323(12) 0.0468(14) 0.0620(15) 0.0093(10) -0.0041(11) 0.0120(12)
O2W 0.0277(8) 0.0361(9) 0.0382(8) -0.0020(7) 0.0031(7) -0.0057(7)
O1W 0.0251(7) 0.0359(8) 0.0257(7) 0.0002(6) 0.0004(6) 0.0029(6)

loop_
_atom_type_symbol
_atom_type_description
_atom_type_scat_dispersion_real
_atom_type_scat_dispersion_imag
_atom_type_scat_source
C C 0.0033 0.0016 'International Tables Vol C Tables 4.2.6.8 and 6.1.1.4'
H H 0.0000 0.0000 'International Tables Vol C Tables 4.2.6.8 and 6.1.1.4'
N N 0.0061 0.0033 'International Tables Vol C Tables 4.2.6.8 and 6.1.1.4'
O O 0.0106 0.0060 'International Tables Vol C Tables 4.2.6.8 and 6.1.1.4'
Zn Zn 0.2839 1.4301 'International Tables Vol C Tables 4.2.6.8 and 6.1.1.4'

loop_
_geom_angle_atom_site_label_1
_geom_angle_atom_site_label_2
_geom_angle_atom_site_label_3
_geom_angle_site_symmetry_1
_geom_angle_site_symmetry_3
_geom_angle
_geom_angle_publ_flag
O1 Zn1 O1 . 3_657 180.00(3) ?
O1 Zn1 O3 . . 93.56(6) y
O1 Zn1 O3 3_657 . 86.44(6) ?
O1 Zn1 O3 . 3_657 86.44(6) ?
O1 Zn1 O3 3_657 3_657 93.56(6) ?
O3 Zn1 O3 . 3_657 180.0 ?
O1 Zn1 O1W . 3_657 88.98(6) ?
O1 Zn1 O1W 3_657 3_657 91.02(6) ?
O3 Zn1 O1W . 3_657 87.75(6) ?
O3 Zn1 O1W 3_657 3_657 92.25(6) ?
O1 Zn1 O1W . . 91.02(6) y
O1 Zn1 O1W 3_657 . 88.98(6) ?
O3 Zn1 O1W . . 92.25(6) y
O3 Zn1 O1W 3_657 . 87.75(6) ?
O1W Zn1 O1W 3_657 . 180.0 ?
C8 O1 Zn1 . . 129.52(12) ?
C3 C2 C7 . . 121.54(17) ?
C3 C2 N4 . . 118.74(16) ?
C7 C2 N4 . . 119.72(16) ?
C1 N4 N3 . . 107.84(15) ?
C1 N4 C2 . . 130.34(16) ?
N3 N4 C2 . . 121.81(15) ?
C6 C5 C4 . . 118.98(17) ?
C6 C5 C8 . . 121.50(16) ?
C4 C5 C8 . . 119.52(16) ?
N2 N3 N4 . . 106.50(15) ?
C3 C4 C5 . . 120.86(17) ?
C3 C4 H4 . . 119.6 ?
C5 C4 H4 . . 119.6 ?
C1 N1 N2 . . 105.63(15) ?
C6 C7 C2 . . 118.22(17) ?
C6 C7 H7 . . 120.9 ?
C2 C7 H7 . . 120.9 ?
C4 C3 C2 . . 119.00(17) ?
C4 C3 H3 . . 120.5 ?
C2 C3 H3 . . 120.5 ?
O2 C8 O1 . . 125.41(17) ?
O2 C8 C5 . . 117.92(16) ?
O1 C8 C5 . . 116.66(16) ?
N1 C1 N4 . . 109.28(17) ?
N1 C1 H1 . . 125.4 ?
N4 C1 H1 . . 125.4 ?
C7 C6 C5 . . 121.35(17) ?
C7 C6 H6 . . 119.3 ?
C5 C6 H6 . . 119.3 ?
N3 N2 N1 . . 110.75(16) ?
C9 O3 Zn1 . . 129.90(14) ?
C9 O3 H3M . . 105(2) ?
Zn1 O3 H3M . . 122(2) ?
O3 C9 H9A . . 109.5 ?
O3 C9 H9B . . 109.5 ?
H9A C9 H9B . . 109.5 ?
O3 C9 H9C . . 109.5 ?
H9A C9 H9C . . 109.5 ?
H9B C9 H9C . . 109.5 ?
H2WA O2W H2WB . . 109(3) ?
Zn1 O1W H1WA . . 109.5 ?
Zn1 O1W H1WB . . 96.5(17) ?
H1WA O1W H1WB . . 107.7 ?

loop_
_geom_bond_atom_site_label_1
_geom_bond_atom_site_label_2
_geom_bond_site_symmetry_2
_geom_bond_distance
_geom_bond_publ_flag
Zn1 O1 . 2.0483(14) y
Zn1 O1 3_657 2.0483(14) ?
Zn1 O3 . 2.1078(15) y
Zn1 O3 3_657 2.1078(15) ?
Zn1 O1W 3_657 2.1342(14) ?
Zn1 O1W . 2.1342(14) y
O1 C8 . 1.263(2) ?
O2 C8 . 1.247(2) ?
C2 C3 . 1.379(3) ?
C2 C7 . 1.387(2) ?
C2 N4 . 1.428(2) ?
N4 C1 . 1.334(2) ?
N4 N3 . 1.349(2) ?
C5 C6 . 1.381(3) ?
C5 C4 . 1.386(2) ?
C5 C8 . 1.505(2) ?
N3 N2 . 1.286(2) ?
C4 C3 . 1.375(3) ?
C4 H4 . 0.9300 ?
N1 C1 . 1.304(3) ?
N1 N2 . 1.361(2) ?
C7 C6 . 1.379(3) ?
C7 H7 . 0.9300 ?
C3 H3 . 0.9300 ?
C1 H1 . 0.9300 ?
C6 H6 . 0.9300 ?
O3 C9 . 1.405(2) ?
O3 H3M . 0.75(3) ?
C9 H9A . 0.9600 ?
C9 H9B . 0.9600 ?
C9 H9C . 0.9600 ?
O2W H2WA . 0.75(3) ?
O2W H2WB . 0.77(3) ?
O1W H1WA . 0.8200 ?
O1W H1WB . 0.87(3) ?

loop_
_geom_hbond_atom_site_label_D
_geom_hbond_atom_site_label_H
_geom_hbond_atom_site_label_A
_geom_hbond_site_symmetry_A
_geom_hbond_distance_DH
_geom_hbond_distance_HA
_geom_hbond_distance_DA
_geom_hbond_angle_DHA
O1W H1WA O2W 2_646 0.82 1.97 2.759(2) 160.3
O2W H2WB O1W 1_554 0.77(3) 2.07(3) 2.831(2) 175(3)
O3 H3M O2W 1_546 0.75(3) 1.99(3) 2.726(2) 167(3)

loop_
_geom_torsion_atom_site_label_1
_geom_torsion_atom_site_label_2
_geom_torsion_atom_site_label_3
_geom_torsion_atom_site_label_4
_geom_torsion_site_symmetry_1
_geom_torsion
O1 Zn1 O1 C8 3_657 7E1(10)
O3 Zn1 O1 C8 . -78.56(17)
O3 Zn1 O1 C8 3_657 101.44(17)
O1W Zn1 O1 C8 3_657 -166.24(17)
O1W Zn1 O1 C8 . 13.76(17)
C3 C2 N4 C1 . 33.9(3)
C7 C2 N4 C1 . -146.7(2)
C3 C2 N4 N3 . -144.73(19)
C7 C2 N4 N3 . 34.7(3)
C1 N4 N3 N2 . -0.4(2)
C2 N4 N3 N2 . 178.53(17)
C6 C5 C4 C3 . -1.5(3)
C8 C5 C4 C3 . 177.97(17)
C3 C2 C7 C6 . -1.8(3)
N4 C2 C7 C6 . 178.77(17)
C5 C4 C3 C2 . -0.4(3)
C7 C2 C3 C4 . 2.1(3)
N4 C2 C3 C4 . -178.49(17)
Zn1 O1 C8 O2 . -4.4(3)
Zn1 O1 C8 C5 . 174.81(12)
C6 C5 C8 O2 . -176.77(19)
C4 C5 C8 O2 . 3.7(3)
C6 C5 C8 O1 . 3.9(3)
C4 C5 C8 O1 . -175.56(17)
N2 N1 C1 N4 . -0.2(2)
N3 N4 C1 N1 . 0.4(2)
C2 N4 C1 N1 . -178.39(18)
C2 C7 C6 C5 . -0.2(3)
C4 C5 C6 C7 . 1.8(3)
C8 C5 C6 C7 . -177.68(18)
N4 N3 N2 N1 . 0.2(2)
C1 N1 N2 N3 . 0.0(2)
O1 Zn1 O3 C9 . 31.19(19)
O1 Zn1 O3 C9 3_657 -148.81(19)
O3 Zn1 O3 C9 3_657 -17E1(7)
O1W Zn1 O3 C9 3_657 120.04(19)
O1W Zn1 O3 C9 . -59.96(19)
